data_7710226
loop_
_publ_author_name
'Gildenast, Hans'
'Gruszien, Lukas'
'Friedt, Felix'
'Englert, Ulli'

_publ_section_title
;
 Phosphorus or nitrogen -- the first phosphatriptycene in coordination
 polymer chemistry
;
_journal_name_full 'Dalton Transactions'
_journal_paper_doi 10.1039/D2DT00728B
_journal_year 2022
_chemical_formula_moiety 'C58 H40 Cl2 N2 P2 Si2 Zn, 1.59(C H Cl3)'
_chemical_formula_sum 'C59.59 H41.59 Cl6.78 N2 P2 Si2 Zn'
_chemical_formula_weight 1209.49
_chemical_name_common 8
_space_group_crystal_system orthorhombic
_space_group_IT_number 62
_space_group_name_Hall '-P 2ac 2n'
_space_group_name_H-M_alt 'P n m a'
_atom_sites_solution_hydrogens geom
_atom_sites_solution_primary dual
_audit_creation_method SHELXL-2018/3
_audit_update_record
;
2022-04-13 deposited with the CCDC.	2022-05-03 downloaded from the CCDC.
;
_cell_angle_alpha 90
_cell_angle_beta 90
_cell_angle_gamma 90
_cell_formula_units_Z 4
_cell_length_a 11.216(5)
_cell_length_b 25.174(5)
_cell_length_c 19.437(4)
_cell_measurement_reflns_used 26721
_cell_measurement_temperature 100(2)
_cell_measurement_theta_max 19.999
_cell_measurement_theta_min 1.049
_cell_volume 5488(3)
_computing_molecular_graphics 'PLATON (Spek, 2009)'
_computing_publication_material SHELXL2018
_computing_structure_refinement 'SHELXL-2018/3 (Sheldrick, 2018)'
_computing_structure_solution 'SHELXT 2018/2 (Sheldrick, 2018)'
_diffrn_ambient_temperature 100(2)
_diffrn_measured_fraction_theta_full 1.000
_diffrn_measured_fraction_theta_max 1.000
_diffrn_measurement_device_type
;
kappa goniometer at EH1 P24, DESY
;
_diffrn_measurement_method 'rotation method, \w scans'
_diffrn_radiation_type synchrotron
_diffrn_radiation_wavelength 0.56356
_diffrn_reflns_av_R_equivalents 0.0812
_diffrn_reflns_av_unetI/netI 0.0235
_diffrn_reflns_Laue_measured_fraction_full 1.000
_diffrn_reflns_Laue_measured_fraction_max 1.000
_diffrn_reflns_limit_h_max 13
_diffrn_reflns_limit_h_min -13
_diffrn_reflns_limit_k_max 30
_diffrn_reflns_limit_k_min -30
_diffrn_reflns_limit_l_max 23
_diffrn_reflns_limit_l_min -23
_diffrn_reflns_number 136069
_diffrn_reflns_point_group_measured_fraction_full 1.000
_diffrn_reflns_point_group_measured_fraction_max 1.000
_diffrn_reflns_theta_full 19.763
_diffrn_reflns_theta_max 19.999
_diffrn_reflns_theta_min 1.661
_diffrn_source synchrotron
_exptl_absorpt_coefficient_mu 0.484
_exptl_absorpt_correction_T_max 0.7939
_exptl_absorpt_correction_T_min 0.7637
_exptl_absorpt_correction_type multi-scan
_exptl_absorpt_process_details 'SADABS 2014/5'
_exptl_crystal_colour colourless
_exptl_crystal_density_diffrn 1.464
_exptl_crystal_description rod
_exptl_crystal_F_000 2466
_exptl_crystal_size_max 0.350
_exptl_crystal_size_mid 0.030
_exptl_crystal_size_min 0.005
_refine_diff_density_max 1.032
_refine_diff_density_min -0.517
_refine_diff_density_rms 0.070
_refine_ls_extinction_method none
_refine_ls_goodness_of_fit_ref 1.063
_refine_ls_hydrogen_treatment constr
_refine_ls_matrix_type full
_refine_ls_number_parameters 357
_refine_ls_number_reflns 5268
_refine_ls_number_restraints 5
_refine_ls_restrained_S_all 1.067
_refine_ls_R_factor_all 0.0382
_refine_ls_R_factor_gt 0.0350
_refine_ls_shift/su_max 0.001
_refine_ls_shift/su_mean 0.000
_refine_ls_structure_factor_coef Fsqd
_refine_ls_weighting_details 'w=1/[\s^2^(Fo^2^)+(0.0480P)^2^+6.6734P] where P=(Fo^2^+2Fc^2^)/3'
_refine_ls_weighting_scheme calc
_refine_ls_wR_factor_gt 0.0962
_refine_ls_wR_factor_ref 0.0994
_reflns_Friedel_coverage 0.000
_reflns_number_gt 4811
_reflns_number_total 5268
_reflns_threshold_expression 'I > 2\s(I)'
_cod_data_source_file d2dt00728b2.cif
_cod_data_source_block 8
_cod_database_code 7710226
_shelx_shelxl_version_number 2018/3
_shelx_space_group_comment
;
The symmetry employed for this shelxl refinement is uniquely defined
by the following loop, which should always be used as a source of
symmetry information in preference to the above space-group names.
They are only intended as comments.
;
_shelx_estimated_absorpt_t_min 0.849
_shelx_estimated_absorpt_t_max 0.998

loop_
_space_group_symop_operation_xyz
'x, y, z'
'-x+1/2, -y, z+1/2'
'-x, y+1/2, -z'
'x+1/2, -y+1/2, -z+1/2'
'-x, -y, -z'
'x-1/2, y, -z-1/2'
'x, -y-1/2, z'
'-x-1/2, y-1/2, z-1/2'

loop_
_atom_site_label
_atom_site_type_symbol
_atom_site_fract_x
_atom_site_fract_y
_atom_site_fract_z
_atom_site_U_iso_or_equiv
_atom_site_adp_type
_atom_site_occupancy
_atom_site_site_symmetry_order
_atom_site_calc_flag
_atom_site_refinement_flags_posn
_atom_site_refinement_flags_adp
_atom_site_refinement_flags_occupancy
_atom_site_disorder_assembly
_atom_site_disorder_group
Zn1 Zn 0.64062(3) 0.750000 0.72184(2) 0.02107(11) Uani 1 2 d S T P . .
Cl1 Cl 0.71414(7) 0.750000 0.82668(4) 0.02503(17) Uani 1 2 d S T P . .
Cl2 Cl 0.75750(7) 0.750000 0.62852(4) 0.03058(19) Uani 1 2 d S T P . .
Cl3 Cl 0.74703(10) 0.750000 0.43332(6) 0.0442(3) Uani 0.817(3) 2 d DS T P . .
Cl4 Cl 0.52693(7) 0.69277(3) 0.45422(4) 0.0390(3) Uani 0.817(3) 1 d D . P . .
Cl5 Cl 0.01401(13) 0.750000 0.36828(8) 0.0629(5) Uani 0.777(3) 2 d DS T P . .
Cl6 Cl 0.26577(11) 0.750000 0.34197(8) 0.0497(4) Uani 0.777(3) 2 d DS T P . .
Cl7 Cl 0.09542(17) 0.750000 0.22962(7) 0.0738(6) Uani 0.777(3) 2 d DS T P . .
P1 P -0.31797(6) 0.40229(2) 0.60680(3) 0.03180(16) Uani 1 1 d . . . . .
Si1 Si -0.07647(5) 0.45751(2) 0.64174(3) 0.02269(15) Uani 1 1 d . . . . .
N1 N 0.52182(16) 0.68842(7) 0.71059(9) 0.0238(4) Uani 1 1 d . . . . .
C1 C -0.3051(2) 0.47466(9) 0.59239(12) 0.0302(5) Uani 1 1 d . . . . .
C2 C -0.4023(2) 0.50273(10) 0.56750(14) 0.0371(6) Uani 1 1 d . . . . .
H2 H -0.476359 0.485215 0.560600 0.045 Uiso 1 1 calc R U . . .
C3 C -0.3912(2) 0.55671(11) 0.55258(14) 0.0399(6) Uani 1 1 d . . . . .
H3 H -0.457467 0.575834 0.534852 0.048 Uiso 1 1 calc R U . . .
C4 C -0.2842(2) 0.58236(10) 0.56355(13) 0.0355(5) Uani 1 1 d . . . . .
H4 H -0.276686 0.619044 0.552939 0.043 Uiso 1 1 calc R U . . .
C5 C -0.1873(2) 0.55467(9) 0.59010(11) 0.0285(5) Uani 1 1 d . . . . .
H5 H -0.114160 0.572685 0.598030 0.034 Uiso 1 1 calc R U . . .
C6 C -0.1966(2) 0.50072(9) 0.60516(11) 0.0262(5) Uani 1 1 d . . . . .
C7 C -0.2618(2) 0.39942(9) 0.69600(12) 0.0282(5) Uani 1 1 d . . . . .
C8 C -0.3283(2) 0.37085(9) 0.74396(14) 0.0338(5) Uani 1 1 d . . . . .
H8 H -0.399916 0.353704 0.730256 0.041 Uiso 1 1 calc R U . . .
C9 C -0.2901(2) 0.36742(10) 0.81151(14) 0.0381(6) Uani 1 1 d . . . . .
H9 H -0.335134 0.347689 0.844084 0.046 Uiso 1 1 calc R U . . .
C10 C -0.1859(2) 0.39286(10) 0.83165(13) 0.0373(6) Uani 1 1 d . . . . .
H10 H -0.160581 0.391111 0.878250 0.045 Uiso 1 1 calc R U . . .
C11 C -0.1185(2) 0.42081(9) 0.78391(12) 0.0295(5) Uani 1 1 d . . . . .
H11 H -0.046928 0.437731 0.798150 0.035 Uiso 1 1 calc R U . . .
C12 C -0.1543(2) 0.42442(9) 0.71542(11) 0.0259(5) Uani 1 1 d . . . . .
C13 C -0.1817(2) 0.38107(9) 0.56095(12) 0.0285(5) Uani 1 1 d . . . . .
C14 C -0.1921(2) 0.34151(9) 0.51116(13) 0.0345(6) Uani 1 1 d . . . . .
H14 H -0.267777 0.326103 0.501905 0.041 Uiso 1 1 calc R U . . .
C15 C -0.0924(3) 0.32455(9) 0.47504(12) 0.0369(6) Uani 1 1 d . . . . .
H15 H -0.100383 0.298416 0.440087 0.044 Uiso 1 1 calc R U . . .
C16 C 0.0182(2) 0.34547(9) 0.48972(12) 0.0338(5) Uani 1 1 d . . . . .
H16 H 0.086561 0.333004 0.465796 0.041 Uiso 1 1 calc R U . . .
C17 C 0.0300(2) 0.38502(9) 0.53976(11) 0.0290(5) Uani 1 1 d . . . . .
H17 H 0.106462 0.399434 0.549460 0.035 Uiso 1 1 calc R U . . .
C18 C -0.0691(2) 0.40341(8) 0.57542(11) 0.0254(5) Uani 1 1 d . . . . .
C19 C 0.05909(19) 0.49801(8) 0.65953(11) 0.0238(4) Uani 1 1 d . . . . .
C20 C 0.1400(2) 0.51079(10) 0.60715(12) 0.0334(5) Uani 1 1 d . . . . .
H20 H 0.132230 0.494262 0.563439 0.040 Uiso 1 1 calc R U . . .
C21 C 0.2309(2) 0.54697(10) 0.61778(12) 0.0324(5) Uani 1 1 d . . . . .
H21 H 0.284762 0.554537 0.581373 0.039 Uiso 1 1 calc R U . . .
C22 C 0.24502(19) 0.57260(8) 0.68090(11) 0.0232(4) Uani 1 1 d . . . . .
C23 C 0.1655(2) 0.55982(10) 0.73337(12) 0.0295(5) Uani 1 1 d . . . . .
H23 H 0.173565 0.576234 0.777134 0.035 Uiso 1 1 calc R U . . .
C24 C 0.0747(2) 0.52339(10) 0.72244(12) 0.0295(5) Uani 1 1 d . . . . .
H24 H 0.021460 0.515535 0.759076 0.035 Uiso 1 1 calc R U . . .
C25 C 0.33995(19) 0.61281(8) 0.69147(11) 0.0228(4) Uani 1 1 d . . . . .
C26 C 0.4023(2) 0.63492(10) 0.63662(12) 0.0331(5) Uani 1 1 d . . . . .
H26 H 0.383486 0.624619 0.590877 0.040 Uiso 1 1 calc R U . . .
C27 C 0.4907(2) 0.67148(10) 0.64810(12) 0.0326(5) Uani 1 1 d . . . . .
H27 H 0.532008 0.685495 0.609484 0.039 Uiso 1 1 calc R U . . .
C28 C 0.4598(2) 0.66867(9) 0.76392(11) 0.0294(5) Uani 1 1 d . . . . .
H28 H 0.478380 0.680791 0.808954 0.035 Uiso 1 1 calc R U . . .
C29 C 0.3711(2) 0.63187(9) 0.75618(12) 0.0316(5) Uani 1 1 d . . . . .
H29 H 0.330142 0.619125 0.795638 0.038 Uiso 1 1 calc R U . . .
C30 C 0.6090(3) 0.750000 0.4743(2) 0.0354(10) Uani 0.817(3) 2 d DS T P . .
H30 H 0.623583 0.750000 0.525012 0.042 Uiso 0.817(3) 2 calc R U P . .
C31 C 0.12648(18) 0.72877(16) 0.31293(11) 0.0431(17) Uani 0.3883(15) 1 d D . P A -1
H31 H 0.126450 0.689050 0.312917 0.052 Uiso 0.3883(15) 1 calc R U P A -1

loop_
_atom_site_aniso_label
_atom_site_aniso_U_11
_atom_site_aniso_U_22
_atom_site_aniso_U_33
_atom_site_aniso_U_23
_atom_site_aniso_U_13
_atom_site_aniso_U_12
Zn1 0.02004(19) 0.02133(19) 0.02184(19) 0.000 -0.00115(13) 0.000
Cl1 0.0257(4) 0.0279(4) 0.0215(3) 0.000 -0.0019(3) 0.000
Cl2 0.0236(4) 0.0443(5) 0.0239(4) 0.000 0.0020(3) 0.000
Cl3 0.0274(6) 0.0629(8) 0.0423(6) 0.000 0.0026(5) 0.000
Cl4 0.0416(5) 0.0319(4) 0.0433(5) -0.0027(3) 0.0049(3) -0.0041(3)
Cl5 0.0418(8) 0.1007(13) 0.0462(8) 0.000 0.0124(6) 0.000
Cl6 0.0374(7) 0.0362(7) 0.0755(10) 0.000 0.0007(6) 0.000
Cl7 0.0687(11) 0.1205(16) 0.0323(7) 0.000 0.0068(7) 0.000
P1 0.0283(3) 0.0280(3) 0.0391(4) -0.0001(3) -0.0073(3) -0.0050(2)
Si1 0.0253(3) 0.0201(3) 0.0226(3) -0.0015(2) -0.0027(2) -0.0024(2)
N1 0.0232(9) 0.0223(9) 0.0260(9) -0.0008(7) -0.0011(7) -0.0001(7)
C1 0.0323(12) 0.0293(12) 0.0289(11) -0.0005(9) -0.0048(10) 0.0004(10)
C2 0.0318(13) 0.0388(14) 0.0406(14) 0.0002(11) -0.0090(11) 0.0016(11)
C3 0.0387(14) 0.0376(14) 0.0434(15) 0.0005(11) -0.0097(12) 0.0114(11)
C4 0.0461(15) 0.0274(12) 0.0331(13) 0.0015(10) -0.0021(11) 0.0062(11)
C5 0.0346(13) 0.0264(11) 0.0245(11) -0.0024(9) 0.0004(9) 0.0006(10)
C6 0.0304(12) 0.0260(11) 0.0220(10) -0.0023(8) -0.0015(9) 0.0011(9)
C7 0.0291(12) 0.0220(10) 0.0335(12) 0.0002(9) 0.0015(10) 0.0021(9)
C8 0.0292(12) 0.0246(11) 0.0477(14) 0.0022(11) 0.0078(11) 0.0030(9)
C9 0.0440(15) 0.0292(12) 0.0413(14) 0.0078(11) 0.0159(12) 0.0059(11)
C10 0.0485(15) 0.0335(13) 0.0300(12) 0.0053(10) 0.0071(11) 0.0093(11)
C11 0.0328(12) 0.0258(11) 0.0300(12) -0.0011(9) -0.0002(10) 0.0053(10)
C12 0.0281(11) 0.0210(10) 0.0286(11) 0.0000(9) 0.0015(9) 0.0023(9)
C13 0.0345(12) 0.0220(10) 0.0291(11) 0.0014(9) -0.0068(10) -0.0029(9)
C14 0.0457(14) 0.0248(11) 0.0329(12) 0.0003(10) -0.0120(11) -0.0072(10)
C15 0.0612(17) 0.0223(11) 0.0272(12) -0.0035(9) -0.0051(12) -0.0028(11)
C16 0.0509(15) 0.0243(11) 0.0262(12) -0.0014(9) 0.0038(11) 0.0019(11)
C17 0.0376(13) 0.0239(11) 0.0254(11) 0.0012(9) -0.0017(9) -0.0016(9)
C18 0.0339(12) 0.0199(10) 0.0226(10) -0.0007(8) -0.0043(9) -0.0015(9)
C19 0.0256(11) 0.0189(10) 0.0268(11) -0.0011(8) -0.0030(9) 0.0000(8)
C20 0.0427(14) 0.0328(12) 0.0248(11) -0.0072(10) 0.0004(10) -0.0107(11)
C21 0.0376(13) 0.0329(12) 0.0266(11) -0.0043(10) 0.0061(10) -0.0101(10)
C22 0.0233(10) 0.0200(10) 0.0264(11) 0.0005(8) -0.0035(9) 0.0019(8)
C23 0.0313(12) 0.0328(12) 0.0244(11) -0.0069(9) 0.0002(9) -0.0063(10)
C24 0.0284(12) 0.0334(12) 0.0268(11) -0.0026(9) 0.0022(9) -0.0058(10)
C25 0.0225(10) 0.0199(10) 0.0259(11) -0.0008(8) -0.0022(9) 0.0027(8)
C26 0.0328(12) 0.0406(13) 0.0259(11) -0.0061(10) 0.0011(10) -0.0098(11)
C27 0.0332(12) 0.0406(13) 0.0241(11) -0.0037(10) 0.0038(10) -0.0113(11)
C28 0.0368(13) 0.0288(12) 0.0225(11) -0.0001(9) -0.0020(9) -0.0081(10)
C29 0.0399(13) 0.0317(12) 0.0233(11) 0.0036(10) -0.0008(10) -0.0105(10)
C30 0.025(2) 0.056(3) 0.025(2) 0.000 0.0007(17) 0.000
C31 0.034(3) 0.045(3) 0.050(4) -0.016(3) 0.012(3) -0.007(3)

loop_
_atom_type_symbol
_atom_type_description
_atom_type_scat_dispersion_real
_atom_type_scat_dispersion_imag
_atom_type_scat_source
C C 0.0014 0.0010 'International Tables Vol C Tables 4.2.6.8 and 6.1.1.4'
H H 0.0000 0.0000 'International Tables Vol C Tables 4.2.6.8 and 6.1.1.4'
N N 0.0030 0.0020 'International Tables Vol C Tables 4.2.6.8 and 6.1.1.4'
Si Si 0.0537 0.0440 'International Tables Vol C Tables 4.2.6.8 and 6.1.1.4'
P P 0.0677 0.0591 'International Tables Vol C Tables 4.2.6.8 and 6.1.1.4'
Cl Cl 0.1018 0.1002 'International Tables Vol C Tables 4.2.6.8 and 6.1.1.4'
Zn Zn 0.3288 0.9511 'International Tables Vol C Tables 4.2.6.8 and 6.1.1.4'

loop_
_geom_angle_atom_site_label_1
_geom_angle_atom_site_label_2
_geom_angle_atom_site_label_3
_geom_angle
_geom_angle_site_symmetry_1
_geom_angle_site_symmetry_3
_geom_angle_publ_flag
N1 Zn1 N1 97.88(10) 7_575 . ?
N1 Zn1 Cl1 109.98(5) 7_575 . ?
N1 Zn1 Cl1 109.98(5) . . ?
N1 Zn1 Cl2 107.07(6) 7_575 . ?
N1 Zn1 Cl2 107.07(6) . . ?
Cl1 Zn1 Cl2 122.11(4) . . ?
C7 P1 C13 99.16(11) . . ?
C7 P1 C1 98.87(10) . . ?
C13 P1 C1 98.46(11) . . ?
C19 Si1 C6 109.87(10) . . ?
C19 Si1 C12 118.81(10) . . ?
C6 Si1 C12 102.33(11) . . ?
C19 Si1 C18 119.24(10) . . ?
C6 Si1 C18 101.10(10) . . ?
C12 Si1 C18 102.89(10) . . ?
C27 N1 C28 116.67(19) . . ?
C27 N1 Zn1 120.50(15) . . ?
C28 N1 Zn1 122.17(15) . . ?
C2 C1 C6 120.3(2) . . ?
C2 C1 P1 119.59(19) . . ?
C6 C1 P1 120.07(17) . . ?
C1 C2 C3 119.9(2) . . ?
C1 C2 H2 120.0 . . ?
C3 C2 H2 120.0 . . ?
C4 C3 C2 120.1(2) . . ?
C4 C3 H3 120.0 . . ?
C2 C3 H3 120.0 . . ?
C3 C4 C5 120.2(2) . . ?
C3 C4 H4 119.9 . . ?
C5 C4 H4 119.9 . . ?
C4 C5 C6 120.6(2) . . ?
C4 C5 H5 119.7 . . ?
C6 C5 H5 119.7 . . ?
C5 C6 C1 118.9(2) . . ?
C5 C6 Si1 126.34(18) . . ?
C1 C6 Si1 114.79(17) . . ?
C8 C7 C12 120.5(2) . . ?
C8 C7 P1 117.77(19) . . ?
C12 C7 P1 121.68(17) . . ?
C9 C8 C7 120.1(2) . . ?
C9 C8 H8 120.0 . . ?
C7 C8 H8 120.0 . . ?
C8 C9 C10 119.9(2) . . ?
C8 C9 H9 120.0 . . ?
C10 C9 H9 120.0 . . ?
C11 C10 C9 120.2(2) . . ?
C11 C10 H10 119.9 . . ?
C9 C10 H10 119.9 . . ?
C10 C11 C12 121.0(2) . . ?
C10 C11 H11 119.5 . . ?
C12 C11 H11 119.5 . . ?
C11 C12 C7 118.2(2) . . ?
C11 C12 Si1 128.71(18) . . ?
C7 C12 Si1 113.08(17) . . ?
C14 C13 C18 119.9(2) . . ?
C14 C13 P1 118.13(19) . . ?
C18 C13 P1 121.94(17) . . ?
C15 C14 C13 120.2(2) . . ?
C15 C14 H14 119.9 . . ?
C13 C14 H14 119.9 . . ?
C16 C15 C14 120.2(2) . . ?
C16 C15 H15 119.9 . . ?
C14 C15 H15 119.9 . . ?
C15 C16 C17 120.1(2) . . ?
C15 C16 H16 119.9 . . ?
C17 C16 H16 119.9 . . ?
C18 C17 C16 120.6(2) . . ?
C18 C17 H17 119.7 . . ?
C16 C17 H17 119.7 . . ?
C17 C18 C13 118.9(2) . . ?
C17 C18 Si1 128.31(17) . . ?
C13 C18 Si1 112.74(17) . . ?
C24 C19 C20 116.9(2) . . ?
C24 C19 Si1 121.15(17) . . ?
C20 C19 Si1 121.29(17) . . ?
C21 C20 C19 121.3(2) . . ?
C21 C20 H20 119.3 . . ?
C19 C20 H20 119.3 . . ?
C20 C21 C22 121.3(2) . . ?
C20 C21 H21 119.3 . . ?
C22 C21 H21 119.3 . . ?
C23 C22 C21 117.7(2) . . ?
C23 C22 C25 121.1(2) . . ?
C21 C22 C25 121.3(2) . . ?
C24 C23 C22 120.7(2) . . ?
C24 C23 H23 119.6 . . ?
C22 C23 H23 119.6 . . ?
C23 C24 C19 122.1(2) . . ?
C23 C24 H24 119.0 . . ?
C19 C24 H24 119.0 . . ?
C29 C25 C26 115.4(2) . . ?
C29 C25 C22 122.8(2) . . ?
C26 C25 C22 121.9(2) . . ?
C27 C26 C25 120.5(2) . . ?
C27 C26 H26 119.8 . . ?
C25 C26 H26 119.8 . . ?
N1 C27 C26 123.5(2) . . ?
N1 C27 H27 118.2 . . ?
C26 C27 H27 118.2 . . ?
N1 C28 C29 122.8(2) . . ?
N1 C28 H28 118.6 . . ?
C29 C28 H28 118.6 . . ?
C28 C29 C25 121.1(2) . . ?
C28 C29 H29 119.5 . . ?
C25 C29 H29 119.5 . . ?
Cl3 C30 Cl4 111.42(15) . . ?
Cl3 C30 Cl4 111.42(15) . 7_575 ?
Cl4 C30 Cl4 110.5(2) . 7_575 ?
Cl3 C30 H30 107.8 . . ?
Cl4 C30 H30 107.8 . . ?
Cl4 C30 H30 107.8 7_575 . ?
Cl7 C31 Cl5 109.60(17) . . ?
Cl7 C31 Cl6 112.72(18) . . ?
Cl5 C31 Cl6 110.77(16) . . ?
Cl7 C31 H31 107.9 . . ?
Cl5 C31 H31 107.9 . . ?
Cl6 C31 H31 107.9 . . ?

loop_
_geom_bond_atom_site_label_1
_geom_bond_atom_site_label_2
_geom_bond_distance
_geom_bond_site_symmetry_2
_geom_bond_publ_flag
Zn1 N1 2.0558(19) 7_575 ?
Zn1 N1 2.0558(19) . ?
Zn1 Cl1 2.1982(9) . ?
Zn1 Cl2 2.2379(10) . ?
Cl3 C30 1.741(4) . ?
Cl4 C30 1.753(2) . ?
Cl5 C31 1.742(2) . ?
Cl6 C31 1.745(2) . ?
Cl7 C31 1.740(2) . ?
P1 C7 1.846(3) . ?
P1 C13 1.849(3) . ?
P1 C1 1.849(2) . ?
Si1 C19 1.863(2) . ?
Si1 C6 1.872(2) . ?
Si1 C12 1.873(2) . ?
Si1 C18 1.877(2) . ?
N1 C27 1.334(3) . ?
N1 C28 1.344(3) . ?
C1 C2 1.386(3) . ?
C1 C6 1.405(3) . ?
C2 C3 1.395(4) . ?
C2 H2 0.9500 . ?
C3 C4 1.380(4) . ?
C3 H3 0.9500 . ?
C4 C5 1.390(3) . ?
C4 H4 0.9500 . ?
C5 C6 1.393(3) . ?
C5 H5 0.9500 . ?
C7 C8 1.394(3) . ?
C7 C12 1.412(3) . ?
C8 C9 1.384(4) . ?
C8 H8 0.9500 . ?
C9 C10 1.390(4) . ?
C9 H9 0.9500 . ?
C10 C11 1.388(3) . ?
C10 H10 0.9500 . ?
C11 C12 1.393(3) . ?
C11 H11 0.9500 . ?
C13 C14 1.394(3) . ?
C13 C18 1.411(3) . ?
C14 C15 1.388(4) . ?
C14 H14 0.9500 . ?
C15 C16 1.377(4) . ?
C15 H15 0.9500 . ?
C16 C17 1.398(3) . ?
C16 H16 0.9500 . ?
C17 C18 1.389(3) . ?
C17 H17 0.9500 . ?
C19 C24 1.391(3) . ?
C19 C20 1.401(3) . ?
C20 C21 1.382(3) . ?
C20 H20 0.9500 . ?
C21 C22 1.395(3) . ?
C21 H21 0.9500 . ?
C22 C23 1.392(3) . ?
C22 C25 1.483(3) . ?
C23 C24 1.387(3) . ?
C23 H23 0.9500 . ?
C24 H24 0.9500 . ?
C25 C29 1.391(3) . ?
C25 C26 1.391(3) . ?
C26 C27 1.371(3) . ?
C26 H26 0.9500 . ?
C27 H27 0.9500 . ?
C28 C29 1.368(3) . ?
C28 H28 0.9500 . ?
C29 H29 0.9500 . ?
C30 H30 1.0000 . ?
C31 H31 1.0000 . ?
